data_4324169
loop_
_publ_author_name
'Rajendra S. Ghadwal'
'Kevin Pr\"opper'
'Birger Dittrich'
'Peter G. Jones'
'Herbert W. Roesky'

_publ_contact_author_address
;
Institut f\"ur Anorganische Chemie
Georg-August-Universit\"at G\"ottingen 
Tammanstr. 4, 37077 G\"ottingen (Germany)
;
_publ_contact_author_email hroesky@gwdg.de
_publ_contact_author_name 'Herbert W. Roesky'
_publ_section_title
;
 Neutral Pentacoordinate Silicon Fluorides Derived from Amidinate,
 Guanidinate, and Triazapentadienate Ligands and Base-Induced
 Disproportionation of Si2Cl6 to Stable Silylenes
;
_journal_name_full 'Inorganic Chemistry'
_journal_page_first 358
_journal_page_last 364
_journal_paper_doi 10.1021/ic1020548
_journal_volume 50
_journal_year 2011
_chemical_formula_moiety 'C7 H12 Cl3 N3 Si'
_chemical_formula_sum 'C7 H12 Cl3 N3 Si'
_chemical_formula_weight 272.64
_space_group_IT_number 14
_symmetry_cell_setting monoclinic
_symmetry_space_group_name_Hall '-P 2yn'
_symmetry_space_group_name_H-M 'P 1 21/n 1'
_audit_conform_dict_location ftp://ftp.iucr.org/pub/cif_core.dic
_audit_conform_dict_name cif_core.dic
_audit_conform_dict_version 2.2
_audit_creation_date 2010-09-29T17:49:16-00:00
_audit_creation_method 'XD routine XDCIF'
_cell_angle_alpha 90
_cell_angle_beta 101.155(10)
_cell_angle_gamma 90
_cell_formula_units_Z 4.0
_cell_length_a 10.6177(3)
_cell_length_b 8.123(2)
_cell_length_c 13.5089(4)
_cell_measurement_reflns_used 9913
_cell_measurement_temperature 100
_cell_measurement_theta_max 72.35
_cell_measurement_theta_min 3.335
_cell_volume 1143.1(3)
_computing_cell_refinement 'SAINT (Bruker 2009)'
_computing_data_collection 'APEX2 (Bruker 2009)'
_computing_data_reduction 'SAINT (Bruker 2009)'
_computing_molecular_graphics 'Koritsanszky et al, (2003)'
_computing_publication_material 'Koritsanszky et al, (2003)'
_computing_structure_refinement 'Koritsanszky et al, (2003)'
_computing_structure_solution 'SHELXS-97 (Sheldrick, 2008)'
_diffrn_ambient_temperature 100
_diffrn_measured_fraction_theta_full 0.979
_diffrn_measured_fraction_theta_max 0.979
_diffrn_measurement_device_type 'Bruker SMART 6000'
_diffrn_measurement_method 'omega scans'
_diffrn_orient_matrix_UB_11 -0.003697
_diffrn_orient_matrix_UB_12 -0.077818
_diffrn_orient_matrix_UB_13 -0.057999
_diffrn_orient_matrix_UB_21 -0.006430
_diffrn_orient_matrix_UB_22 -0.095175
_diffrn_orient_matrix_UB_23 0.045712
_diffrn_orient_matrix_UB_31 -0.095709
_diffrn_orient_matrix_UB_32 0.009388
_diffrn_orient_matrix_UB_33 -0.015472
_diffrn_radiation_type CuK\a
_diffrn_radiation_wavelength 1.54178
_diffrn_reflns_av_R_equivalents 0.0418
_diffrn_reflns_av_sigmaI/netI 0.0245
_diffrn_reflns_limit_h_max 11
_diffrn_reflns_limit_h_min -12
_diffrn_reflns_limit_k_max 10
_diffrn_reflns_limit_k_min -9
_diffrn_reflns_limit_l_max 16
_diffrn_reflns_limit_l_min -16
_diffrn_reflns_number 24907
_diffrn_reflns_theta_full 72.30
_diffrn_reflns_theta_max 72.35
_diffrn_reflns_theta_min 3.34
_exptl_absorpt_coefficient_mu 7.994
_exptl_absorpt_correction_T_max 0.4697
_exptl_absorpt_correction_T_min 0.1465
_exptl_absorpt_correction_type multi-scan
_exptl_absorpt_process_details 'SADABS (Sheldrick, 2009)'
_exptl_crystal_colour colorless
_exptl_crystal_density_diffrn 1.584
_exptl_crystal_description block
_exptl_crystal_F_000 560
_exptl_crystal_size_max 0.50
_exptl_crystal_size_mid 0.20
_exptl_crystal_size_min 0.15
_refine_diff_density_max 0.613
_refine_diff_density_min -0.455
_refine_diff_density_rms 0.083
_refine_ls_extinction_method none
_refine_ls_goodness_of_fit_ref 3.1393
_refine_ls_hydrogen_treatment refall
_refine_ls_matrix_type full
_refine_ls_number_parameters 175
_refine_ls_number_reflns 2200
_refine_ls_number_restraints 0
_refine_ls_R_factor_all 0.0234
_refine_ls_R_factor_gt 0.0243
_refine_ls_shift/su_max 0
_refine_ls_structure_factor_coef F
_refine_ls_weighting_details
;
     calc w1 = 1/[s^2^(Fo)]
;
_refine_ls_weighting_scheme calc
_refine_ls_wR_factor_ref 0.0358
_reflns_number_gt 2200
_reflns_number_total 2214
_reflns_threshold_expression F>3(\s)F
_cod_data_source_file ic1020548_si_001.cif
_cod_data_source_block 1b
_cod_original_sg_symbol_H-M 'P 21/n'
_cod_database_code 4324169

loop_
_symmetry_equiv_pos_as_xyz
+X,+Y,+Z
1/2-X,1/2+Y,1/2-Z
-X,-Y,-Z
1/2+X,1/2-Y,1/2+Z

loop_
_atom_site_aniso_label
_atom_site_aniso_U_11
_atom_site_aniso_U_22
_atom_site_aniso_U_33
_atom_site_aniso_U_23
_atom_site_aniso_U_13
_atom_site_aniso_U_12
CL(1) 0.0210(2) 0.00820(10) 0.0111(2) -0.00280(10) 0.00260(10) 0.00280(10)
CL(2) 0.0155(2) 0.01750(10) 0.0149(2) -0.00010(10) 0.00520(10) -0.00360(10)
CL(3) 0.0262(2) 0.01210(10) 0.0075(2) 0.00280(10) 0.00320(10) 0.00060(10)
SI(1) 0.0129(2) 0.00590(10) 0.0057(2) -0.00050(10) 0.00110(10) 0.00000(10)
N(1) 0.0158(4) 0.0060(4) 0.0103(5) -0.0013(3) -0.0006(3) 0.0030(3)
N(3) 0.0150(4) 0.0067(4) 0.0087(4) -0.0015(3) 0.0007(3) 0.0011(3)
N(2) 0.0173(5) 0.0078(4) 0.0105(5) -0.0011(3) -0.0024(3) 0.0041(3)
C(1) 0.0145(5) 0.0060(4) 0.0076(5) -0.0014(3) 0.0002(4) 0.0021(3)
C(4) 0.0145(5) 0.0125(5) 0.0088(5) -0.0017(4) -0.0007(4) 0.0006(3)
C(7) 0.0186(6) 0.0095(4) 0.0124(5) 0.0004(4) -0.0001(4) 0.0051(3)
C(3) 0.0188(6) 0.0128(5) 0.0097(5) 0.0012(4) -0.0018(4) 0.0037(3)
C(5) 0.0199(6) 0.0060(4) 0.0114(6) -0.0016(4) 0.0032(4) 0.0010(3)
C(2) 0.0177(5) 0.0103(5) 0.0121(5) 0.0000(4) -0.0015(4) 0.0043(3)
C(6) 0.0206(6) 0.0086(5) 0.0149(6) -0.0012(4) 0.0039(4) 0.0053(3)

loop_
_atom_site_label
_atom_site_fract_x
_atom_site_fract_y
_atom_site_fract_z
_atom_site_U_iso_or_equiv
_atom_site_occupancy
CL(1) 0.13743(2) 0.14807(2) 0.74134(2) 0.014 1
CL(2) -0.12028(2) 0.27766(3) 0.79901(2) 0.016 1
CL(3) 0.02601(2) 0.46435(3) 0.62912(2) 0.016 1
SI(1) 0.05250(2) 0.37757(3) 0.77736(2) 0.008 1
N(1) 0.17541(8) 0.40611(9) 0.88630(7) 0.011 1
N(3) 0.20019(8) 0.67090(9) 0.96389(6) 0.01 1
N(2) 0.03292(8) 0.58651(9) 0.83021(7) 0.012 1
C(1) 0.13947(9) 0.56393(11) 0.89864(8) 0.01 1
C(4) 0.32440(10) 0.62320(10) 1.02510(10) 0.012 1
C(7) -0.02070(10) 0.74980(10) 0.81160(10) 0.014 1
C(3) 0.32550(10) 0.43770(10) 1.04380(10) 0.014 1
C(5) 0.15820(10) 0.84310(10) 0.95260(10) 0.013 1
C(2) 0.29380(10) 0.34020(10) 0.94520(10) 0.014 1
C(6) 0.01410(10) 0.85010(10) 0.90890(10) 0.015 1
H(1) 0.334(2) 0.692(2) 1.095(2) 0.028(4) 1
H(2) 0.397(2) 0.661(2) 0.9850(10) 0.018(3) 1
H(3) -0.121(2) 0.740(2) 0.7890(10) 0.027(4) 1
H(4) 0.016(2) 0.808(2) 0.7500(10) 0.028(4) 1
H(5) 0.249(2) 0.409(2) 1.0900(10) 0.021(3) 1
H(6) 0.418(2) 0.404(2) 1.086(2) 0.034(4) 1
H(7) 0.214(2) 0.901(2) 0.9020(10) 0.022(3) 1
H(8) 0.177(2) 0.897(2) 1.026(2) 0.027(4) 1
H(9) 0.371(2) 0.350(2) 0.9030(10) 0.030(4) 1
H(10) 0.280(2) 0.208(3) 0.958(2) 0.039(5) 1
H(11) -0.013(2) 0.976(3) 0.895(2) 0.039(5) 1
H(12) -0.040(2) 0.800(2) 0.9660(10) 0.020(3) 1

loop_
_geom_angle_atom_site_label_1
_geom_angle_atom_site_label_2
_geom_angle_atom_site_label_3
_geom_angle
_geom_angle_site_symmetry_1
_geom_angle_site_symmetry_2
_geom_angle_site_symmetry_3
_geom_angle_publ_flag
CL(2) SI(1) CL(3) 107.924(15) 1_555 1_555 1_555 yes
CL(2) SI(1) N(1) 117.37(3) 1_555 1_555 1_555 yes
CL(2) SI(1) N(2) 97.73(3) 1_555 1_555 1_555 yes
CL(3) SI(1) N(1) 133.49(3) 1_555 1_555 1_555 yes
CL(3) SI(1) N(2) 93.18(3) 1_555 1_555 1_555 yes
N(1) SI(1) N(2) 71.60(4) 1_555 1_555 1_555 yes
SI(1) N(1) C(1) 92.63(7) 1_555 1_555 1_555 yes
SI(1) N(1) C(2) 145.19(7) 1_555 1_555 1_555 yes
C(1) N(1) C(2) 120.99(9) 1_555 1_555 1_555 yes
C(1) N(3) C(4) 118.33(8) 1_555 1_555 1_555 yes
C(1) N(3) C(5) 117.44(9) 1_555 1_555 1_555 yes
C(4) N(3) C(5) 122.16(8) 1_555 1_555 1_555 yes
SI(1) N(2) C(1) 89.87(6) 1_555 1_555 1_555 yes
SI(1) N(2) C(7) 146.70(8) 1_555 1_555 1_555 yes
C(1) N(2) C(7) 120.11(9) 1_555 1_555 1_555 yes
N(1) C(1) N(3) 126.43(10) 1_555 1_555 1_555 yes
N(1) C(1) N(2) 105.48(9) 1_555 1_555 1_555 yes
N(3) C(1) N(2) 128.08(9) 1_555 1_555 1_555 yes
N(3) C(4) C(3) 109.33(8) 1_555 1_555 1_555 yes
N(3) C(4) H(1) 106.3(9) 1_555 1_555 1_555 yes
N(3) C(4) H(2) 107.2(9) 1_555 1_555 1_555 yes
C(3) C(4) H(1) 111.7(9) 1_555 1_555 1_555 yes
C(3) C(4) H(2) 112.6(7) 1_555 1_555 1_555 yes
H(1) C(4) H(2) 109.4(12) 1_555 1_555 1_555 yes
N(2) C(7) C(6) 108.47(9) 1_555 1_555 1_555 yes
N(2) C(7) H(3) 108.9(9) 1_555 1_555 1_555 yes
N(2) C(7) H(4) 109.9(8) 1_555 1_555 1_555 yes
C(6) C(7) H(3) 110.5(9) 1_555 1_555 1_555 yes
C(6) C(7) H(4) 111.5(9) 1_555 1_555 1_555 yes
H(3) C(7) H(4) 107.5(13) 1_555 1_555 1_555 yes
C(4) C(3) C(2) 111.95(9) 1_555 1_555 1_555 yes
C(4) C(3) H(5) 108.0(8) 1_555 1_555 1_555 yes
C(4) C(3) H(6) 108.5(10) 1_555 1_555 1_555 yes
C(2) C(3) H(5) 108.2(8) 1_555 1_555 1_555 yes
C(2) C(3) H(6) 111.0(10) 1_555 1_555 1_555 yes
H(5) C(3) H(6) 109.1(13) 1_555 1_555 1_555 yes
N(3) C(5) C(6) 109.65(8) 1_555 1_555 1_555 yes
N(3) C(5) H(7) 106.7(8) 1_555 1_555 1_555 yes
N(3) C(5) H(8) 107.3(9) 1_555 1_555 1_555 yes
C(6) C(5) H(7) 111.2(9) 1_555 1_555 1_555 yes
C(6) C(5) H(8) 109.5(9) 1_555 1_555 1_555 yes
H(7) C(5) H(8) 112.3(12) 1_555 1_555 1_555 yes
N(1) C(2) C(3) 107.85(8) 1_555 1_555 1_555 yes
N(1) C(2) H(9) 110.4(10) 1_555 1_555 1_555 yes
N(1) C(2) H(10) 108.5(11) 1_555 1_555 1_555 yes
C(3) C(2) H(9) 110.6(10) 1_555 1_555 1_555 yes
C(3) C(2) H(10) 112.2(11) 1_555 1_555 1_555 yes
H(9) C(2) H(10) 107.2(13) 1_555 1_555 1_555 yes
C(7) C(6) C(5) 111.61(8) 1_555 1_555 1_555 yes
C(7) C(6) H(11) 110.4(12) 1_555 1_555 1_555 yes
C(7) C(6) H(12) 109.0(8) 1_555 1_555 1_555 yes
C(5) C(6) H(11) 108.6(11) 1_555 1_555 1_555 yes
C(5) C(6) H(12) 109.2(9) 1_555 1_555 1_555 yes
H(11) C(6) H(12) 108.0(12) 1_555 1_555 1_555 yes

loop_
_geom_bond_atom_site_label_1
_geom_bond_atom_site_label_2
_geom_bond_distance
_geom_bond_site_symmetry_1
_geom_bond_site_symmetry_2
_geom_bond_publ_flag
CL(2) SI(1) 2.0778(3) 1_555 1_555 yes
CL(3) SI(1) 2.0900(3) 1_555 1_555 yes
SI(1) N(1) 1.7831(10) 1_555 1_555 yes
SI(1) N(2) 1.8684(8) 1_555 1_555 yes
N(1) C(1) 1.3570(12) 1_555 1_555 yes
N(1) C(2) 1.4538(14) 1_555 1_555 yes
N(3) C(1) 1.3144(13) 1_555 1_555 yes
N(3) C(4) 1.4666(14) 1_555 1_555 yes
N(3) C(5) 1.4670(12) 1_555 1_555 yes
N(2) C(1) 1.3280(14) 1_555 1_555 yes
N(2) C(7) 1.4467(12) 1_555 1_555 yes
C(4) C(3) 1.5276(13) 1_555 1_555 yes
C(4) H(1) 1.08(2) 1_555 1_555 yes
C(4) H(2) 1.067(16) 1_555 1_555 yes
C(7) C(6) 1.5303(15) 1_555 1_555 yes
C(7) H(3) 1.06(2) 1_555 1_555 yes
C(7) H(4) 1.093(18) 1_555 1_555 yes
C(3) C(2) 1.5303(15) 1_555 1_555 yes
C(3) H(5) 1.139(16) 1_555 1_555 yes
C(3) H(6) 1.07(2) 1_555 1_555 yes
C(5) C(6) 1.5313(16) 1_555 1_555 yes
C(5) H(7) 1.091(17) 1_555 1_555 yes
C(5) H(8) 1.06(2) 1_555 1_555 yes
C(2) H(9) 1.087(18) 1_555 1_555 yes
C(2) H(10) 1.10(2) 1_555 1_555 yes
C(6) H(11) 1.07(2) 1_555 1_555 yes
C(6) H(12) 1.122(16) 1_555 1_555 yes
